data_4501012
loop_
_publ_author_name
'Eccles, Kevin S.'
'Elcoate, Curtis J.'
'Maguire, Anita R.'
'Lawrence, Simon E.'

_publ_section_title
;
 Unzipping the Dimer in Primary Amides by Cocrystallization with
 Sulfoxides
;
_journal_issue 10
_journal_name_full 'Crystal Growth &amp; Design'
_journal_page_first 4433
_journal_paper_doi 10.1021/cg2006277
_journal_volume 11
_journal_year 2011
_chemical_formula_moiety 'C14 H14 O S, C8 H9 N O'
_chemical_formula_sum 'C22 H23 N O2 S'
_chemical_formula_weight 365.47
_space_group_crystal_system orthorhombic
_space_group_IT_number 33
_space_group_name_Hall 'P 2c -2n'
_space_group_name_H-M_alt 'P n a 21'
_symmetry_space_group_name_Hall 'P 2c -2n'
_symmetry_space_group_name_H-M 'P n a 21'
_atom_sites_solution_hydrogens geom
_atom_sites_solution_primary direct
_atom_sites_solution_secondary difmap
_cell_angle_alpha 90
_cell_angle_beta 90
_cell_angle_gamma 90
_cell_formula_units_Z 4
_cell_length_a 18.71(11)
_cell_length_b 20.13(5)
_cell_length_c 5.197(16)
_cell_measurement_reflns_used 1087
_cell_measurement_temperature 296.(2)
_cell_measurement_theta_max 18.7237
_cell_measurement_theta_min 2.3879
_cell_volume 1957(14)
_computing_cell_refinement 'APEX2 v2010.1-2 (Bruker AXS)'
_computing_data_collection 'Bruker Instrument Service v2010, 1, 0, 0'
_computing_data_reduction 'SAINT V7.68A (Bruker AXS, 2009)'
_computing_molecular_graphics 'Mercury 2.3 (Macrae et al, 2008)'
_computing_structure_refinement 'SHELXL-97 (Sheldrick, 2008)'
_computing_structure_solution 'SHELXS-97 (Sheldrick, 2008)'
_diffrn_ambient_temperature 296.(2)
_diffrn_detector_area_resol_mean 8.3333
_diffrn_measured_fraction_theta_full 0.995
_diffrn_measured_fraction_theta_max 0.995
_diffrn_measurement_device_type 'Bruker APEX II DUO'
_diffrn_measurement_method '\f & \w  scans'
_diffrn_radiation_monochromator graphite
_diffrn_radiation_source 'fine-focus sealed tube'
_diffrn_radiation_type MoK\a
_diffrn_radiation_wavelength 0.71073
_diffrn_reflns_av_R_equivalents 0.0629
_diffrn_reflns_av_sigmaI/netI 0.0782
_diffrn_reflns_limit_h_max 22
_diffrn_reflns_limit_h_min -22
_diffrn_reflns_limit_k_max 23
_diffrn_reflns_limit_k_min -12
_diffrn_reflns_limit_l_max 5
_diffrn_reflns_limit_l_min -6
_diffrn_reflns_number 9735
_diffrn_reflns_theta_full 25.06
_diffrn_reflns_theta_max 25.06
_diffrn_reflns_theta_min 1.49
_exptl_absorpt_coefficient_mu 0.181
_exptl_absorpt_correction_T_max 0.7452
_exptl_absorpt_correction_T_min 0.6179
_exptl_absorpt_correction_type multi-scan
_exptl_absorpt_process_details 'SADABS V2008/1 (Bruker AXS)'
_exptl_crystal_colour 'clear colourless'
_exptl_crystal_density_diffrn 1.240
_exptl_crystal_density_method 'not measured'
_exptl_crystal_description Needle
_exptl_crystal_F_000 776
_exptl_crystal_size_max 0.200
_exptl_crystal_size_mid 0.080
_exptl_crystal_size_min 0.060
_refine_diff_density_max 0.135
_refine_diff_density_min -0.165
_refine_ls_abs_structure_details 'Flack H D (1983), Acta Cryst. A39, 876-881'
_refine_ls_abs_structure_Flack -0.02(11)
_refine_ls_extinction_method none
_refine_ls_goodness_of_fit_ref 0.985
_refine_ls_hydrogen_treatment mixed
_refine_ls_matrix_type full
_refine_ls_number_parameters 244
_refine_ls_number_reflns 3279
_refine_ls_number_restraints 1
_refine_ls_restrained_S_all 0.985
_refine_ls_R_factor_all 0.0926
_refine_ls_R_factor_gt 0.0466
_refine_ls_shift/su_max 0.001
_refine_ls_shift/su_mean 0.000
_refine_ls_structure_factor_coef Fsqd
_refine_ls_weighting_details 'calc w=1/[\s^2^(Fo^2^)+(0.0377P)^2^+0.0000P] where P=(Fo^2^+2Fc^2^)/3'
_refine_ls_weighting_scheme calc
_refine_ls_wR_factor_gt 0.0838
_refine_ls_wR_factor_ref 0.0991
_reflns_number_gt 2115
_reflns_number_total 3279
_reflns_threshold_expression >2sigma(I)
_cod_data_source_file cg2006277_si_001.cif
_cod_data_source_block 3c
_cod_original_cell_volume 1957.(14)
_cod_database_code 4501012

loop_
_space_group_symop_operation_xyz
'x, y, z'
'-x, -y, z+1/2'
'x+1/2, -y+1/2, z'
'-x+1/2, y+1/2, z+1/2'

loop_
_atom_site_type_symbol
_atom_site_label
_atom_site_fract_x
_atom_site_fract_y
_atom_site_fract_z
_atom_site_U_iso_or_equiv
_atom_site_adp_type
_atom_site_calc_flag
_atom_site_refinement_flags
_atom_site_occupancy
S S1 0.84751(5) 0.43644(4) 0.24525(17) 0.0448(2) Uani d . 1
O O2 0.81508(13) 0.45076(11) 0.5041(4) 0.0520(7) Uani d . 1
C C11 0.89472(17) 0.56246(16) 0.2036(6) 0.0429(8) Uani d . 1
C C10 0.84656(18) 0.51475(16) 0.0705(7) 0.0483(9) Uani d . 1
H H10A 0.8627 0.5078 -0.1048 0.058 Uiso calc R 1
H H10B 0.7983 0.5324 0.0649 0.058 Uiso calc R 1
C C12 0.8693(2) 0.60306(18) 0.3986(8) 0.0574(10) Uani d . 1
H H12 0.821 0.602 0.4412 0.069 Uiso calc R 1
C C13 0.9148(2) 0.64518(19) 0.5305(8) 0.0650(11) Uani d . 1
H H13 0.897 0.672 0.6613 0.078 Uiso calc R 1
C C3 0.77926(18) 0.39412(16) 0.0657(6) 0.0491(9) Uani d . 1
H H3A 0.7344 0.4181 0.0803 0.059 Uiso calc R 1
H H3B 0.7924 0.3924 -0.1147 0.059 Uiso calc R 1
C C16 0.9672(2) 0.56654(18) 0.1441(6) 0.0509(9) Uani d . 1
H H16 0.9856 0.5403 0.0126 0.061 Uiso calc R 1
C C4 0.77034(18) 0.32420(17) 0.1692(6) 0.0450(9) Uani d . 1
C C9 0.8099(2) 0.27284(19) 0.0684(9) 0.0654(11) Uani d . 1
H H9 0.8405 0.2804 -0.0697 0.078 Uiso calc R 1
C C5 0.7255(2) 0.31192(18) 0.3714(8) 0.0581(10) Uani d . 1
H H5 0.6986 0.3464 0.4411 0.07 Uiso calc R 1
C C7 0.7598(2) 0.1980(2) 0.3746(10) 0.0750(13) Uani d . 1
H H7 0.7568 0.1556 0.445 0.09 Uiso calc R 1
C C6 0.7197(2) 0.2482(2) 0.4737(8) 0.0686(12) Uani d . 1
H H6 0.6885 0.24 0.6094 0.082 Uiso calc R 1
C C15 1.0118(2) 0.60839(18) 0.2754(9) 0.0613(10) Uani d . 1
H H15 1.06 0.6103 0.2328 0.074 Uiso calc R 1
C C8 0.8040(3) 0.2096(2) 0.1739(10) 0.0835(15) Uani d . 1
H H8 0.8308 0.1749 0.1057 0.1 Uiso calc R 1
C C14 0.9855(2) 0.64748(19) 0.4696(8) 0.0653(11) Uani d . 1
H H14 1.016 0.6756 0.5597 0.078 Uiso calc R 1
C C23 0.64436(19) 0.54105(19) 0.3391(7) 0.0458(9) Uani d . 1
C C22 0.5248(2) 0.56099(18) 0.5485(7) 0.0561(10) Uani d . 1
H H22 0.5338 0.5279 0.669 0.067 Uiso calc R 1
C C17 0.57542(18) 0.57701(15) 0.3636(7) 0.0420(8) Uani d . 1
C C19 0.4983(2) 0.66270(18) 0.1941(8) 0.0603(11) Uani d . 1
C C21 0.4612(2) 0.5950(2) 0.5501(9) 0.0700(12) Uani d . 1
H H21 0.4265 0.584 0.6709 0.084 Uiso calc R 1
C C20 0.4479(2) 0.6451(2) 0.3758(9) 0.0712(12) Uani d . 1
H H20 0.4043 0.6674 0.3807 0.085 Uiso calc R 1
C C18 0.5608(2) 0.62700(17) 0.1892(6) 0.0526(10) Uani d . 1
H H18 0.5945 0.6368 0.0636 0.063 Uiso calc R 1
O O24 0.67217(13) 0.53366(15) 0.1263(4) 0.0601(7) Uani d . 1
N N25 0.6746(2) 0.51648(18) 0.5511(7) 0.0594(9) Uani d . 1
C C26 0.4849(3) 0.7195(2) 0.0085(10) 0.0935(16) Uani d . 1
H H26A 0.5154 0.7146 -0.1389 0.14 Uiso calc R 1
H H26B 0.4951 0.7609 0.0924 0.14 Uiso calc R 1
H H26C 0.4359 0.7189 -0.0455 0.14 Uiso calc R 1
H H25A 0.6587(18) 0.5275(15) 0.699(8) 0.053(11) Uiso d . 1
H H25B 0.717(2) 0.4962(18) 0.530(8) 0.072(13) Uiso d . 1

loop_
_atom_site_aniso_label
_atom_site_aniso_U_11
_atom_site_aniso_U_22
_atom_site_aniso_U_33
_atom_site_aniso_U_12
_atom_site_aniso_U_13
_atom_site_aniso_U_23
S1 0.0546(5) 0.0468(4) 0.0330(4) 0.0001(5) -0.0018(5) 0.0016(5)
O2 0.0686(16) 0.0600(15) 0.0274(12) 0.0025(13) 0.0014(11) 0.0025(12)
C11 0.056(2) 0.0414(18) 0.032(2) 0.0039(18) 0.0019(17) 0.0062(18)
C10 0.062(2) 0.049(2) 0.0336(19) -0.0008(18) -0.0041(19) 0.0030(18)
C12 0.057(3) 0.057(2) 0.059(3) -0.001(2) 0.005(2) -0.006(2)
C13 0.084(3) 0.058(3) 0.053(2) 0.004(2) 0.004(2) -0.015(2)
C3 0.063(2) 0.051(2) 0.0330(19) -0.0038(19) 0.0013(18) 0.0030(19)
C16 0.061(2) 0.053(2) 0.039(2) 0.004(2) 0.0068(18) -0.0044(19)
C4 0.047(2) 0.048(2) 0.040(2) -0.0050(19) -0.0058(17) -0.0045(18)
C9 0.068(3) 0.064(3) 0.064(3) 0.000(2) 0.010(2) -0.007(3)
C5 0.062(3) 0.053(2) 0.059(2) 0.004(2) 0.005(2) 0.000(2)
C7 0.079(3) 0.054(3) 0.093(3) -0.009(3) -0.020(3) 0.021(3)
C6 0.069(3) 0.071(3) 0.065(3) -0.008(3) 0.004(2) 0.019(2)
C15 0.057(2) 0.059(2) 0.068(3) -0.002(2) -0.001(2) 0.002(3)
C8 0.103(4) 0.050(3) 0.097(4) 0.014(3) 0.001(3) -0.005(3)
C14 0.069(3) 0.060(3) 0.067(3) -0.007(2) -0.011(2) -0.006(2)
C23 0.054(2) 0.048(2) 0.036(2) -0.0018(19) -0.0012(18) 0.0009(18)
C22 0.066(3) 0.054(2) 0.048(2) -0.005(2) 0.010(2) 0.001(2)
C17 0.053(2) 0.0405(19) 0.0328(17) -0.0027(17) -0.0028(16) -0.0059(19)
C19 0.076(3) 0.053(2) 0.052(3) 0.010(2) -0.014(2) -0.006(2)
C21 0.054(3) 0.077(3) 0.079(3) -0.004(2) 0.020(2) -0.013(3)
C20 0.066(3) 0.074(3) 0.073(3) 0.014(3) -0.011(3) -0.017(3)
C18 0.064(2) 0.058(2) 0.036(2) -0.002(2) -0.0014(17) -0.0041(19)
O24 0.0647(16) 0.083(2) 0.0325(15) 0.0118(15) 0.0060(13) 0.0028(14)
N25 0.070(3) 0.075(2) 0.0330(18) 0.015(2) 0.0007(19) 0.0007(19)
C26 0.122(4) 0.078(3) 0.080(3) 0.030(3) -0.019(3) 0.001(3)

loop_
_atom_type_symbol
_atom_type_description
_atom_type_scat_dispersion_real
_atom_type_scat_dispersion_imag
_atom_type_scat_source
C C 0.0033 0.0016 'International Tables Vol C Tables 4.2.6.8 and 6.1.1.4'
H H 0.0000 0.0000 'International Tables Vol C Tables 4.2.6.8 and 6.1.1.4'
N N 0.0061 0.0033 'International Tables Vol C Tables 4.2.6.8 and 6.1.1.4'
O O 0.0106 0.0060 'International Tables Vol C Tables 4.2.6.8 and 6.1.1.4'
S S 0.1246 0.1234 'International Tables Vol C Tables 4.2.6.8 and 6.1.1.4'

loop_
_geom_angle_atom_site_label_1
_geom_angle_atom_site_label_2
_geom_angle_atom_site_label_3
_geom_angle
O2 S1 C3 105.6(3)
O2 S1 C10 106.1(2)
C3 S1 C10 98.3(2)
C12 C11 C16 117.5(3)
C12 C11 C10 120.8(4)
C16 C11 C10 121.6(4)
C11 C10 S1 108.7(3)
C11 C10 H10A 109.9
S1 C10 H10A 109.9
C11 C10 H10B 109.9
S1 C10 H10B 109.9
H10A C10 H10B 108.3
C13 C12 C11 120.8(5)
C13 C12 H12 119.6
C11 C12 H12 119.6
C14 C13 C12 120.2(4)
C14 C13 H13 119.9
C12 C13 H13 119.9
C4 C3 S1 109.5(3)
C4 C3 H3A 109.8
S1 C3 H3A 109.8
C4 C3 H3B 109.8
S1 C3 H3B 109.8
H3A C3 H3B 108.2
C15 C16 C11 121.3(4)
C15 C16 H16 119.4
C11 C16 H16 119.4
C5 C4 C9 119.2(4)
C5 C4 C3 120.5(3)
C9 C4 C3 120.2(4)
C4 C9 C8 119.7(4)
C4 C9 H9 120.2
C8 C9 H9 120.2
C4 C5 C6 120.5(4)
C4 C5 H5 119.7
C6 C5 H5 119.7
C8 C7 C6 120.1(5)
C8 C7 H7 120.0
C6 C7 H7 120.0
C7 C6 C5 119.8(4)
C7 C6 H6 120.1
C5 C6 H6 120.1
C16 C15 C14 120.1(5)
C16 C15 H15 120.0
C14 C15 H15 120.0
C7 C8 C9 120.8(4)
C7 C8 H8 119.6
C9 C8 H8 119.6
C13 C14 C15 120.1(4)
C13 C14 H14 120.0
C15 C14 H14 120.0
O24 C23 N25 121.2(4)
O24 C23 C17 120.2(3)
N25 C23 C17 118.6(4)
C21 C22 C17 118.7(4)
C21 C22 H22 120.6
C17 C22 H22 120.6
C18 C17 C22 119.2(4)
C18 C17 C23 118.1(3)
C22 C17 C23 122.6(4)
C18 C19 C20 117.4(4)
C18 C19 C26 121.5(4)
C20 C19 C26 121.1(5)
C22 C21 C20 121.2(4)
C22 C21 H21 119.4
C20 C21 H21 119.4
C21 C20 C19 120.9(4)
C21 C20 H20 119.5
C19 C20 H20 119.5
C19 C18 C17 122.6(4)
C19 C18 H18 118.7
C17 C18 H18 118.7
C23 N25 H25A 120.(2)
C23 N25 H25B 116.(3)
H25A N25 H25B 122.(4)
C19 C26 H26A 109.5
C19 C26 H26B 109.5
H26A C26 H26B 109.5
C19 C26 H26C 109.5
H26A C26 H26C 109.5
H26B C26 H26C 109.5

loop_
_geom_bond_atom_site_label_1
_geom_bond_atom_site_label_2
_geom_bond_distance
S1 O2 1.504(5)
S1 C3 1.796(6)
S1 C10 1.819(5)
C11 C12 1.386(5)
C11 C16 1.394(9)
C11 C10 1.488(6)
C10 H10A 0.97
C10 H10B 0.97
C12 C13 1.383(6)
C12 H12 0.93
C13 C14 1.361(9)
C13 H13 0.93
C3 C4 1.516(6)
C3 H3A 0.97
C3 H3B 0.97
C16 C15 1.368(6)
C16 H16 0.93
C4 C5 1.368(6)
C4 C9 1.375(6)
C9 C8 1.390(6)
C9 H9 0.93
C5 C6 1.392(6)
C5 H5 0.93
C7 C8 1.351(7)
C7 C6 1.360(7)
C7 H7 0.93
C6 H6 0.93
C15 C14 1.371(6)
C15 H15 0.93
C8 H8 0.93
C14 H14 0.93
C23 O24 1.231(5)
C23 N25 1.334(6)
C23 C17 1.485(8)
C22 C21 1.373(8)
C22 C17 1.387(6)
C22 H22 0.93
C17 C18 1.382(5)
C19 C18 1.373(7)
C19 C20 1.381(7)
C19 C26 1.516(6)
C21 C20 1.379(6)
C21 H21 0.93
C20 H20 0.93
C18 H18 0.93
N25 H25A 0.86(4)
N25 H25B 0.90(4)
C26 H26A 0.96
C26 H26B 0.96
C26 H26C 0.96

loop_
_geom_hbond_atom_site_label_D
_geom_hbond_atom_site_label_H
_geom_hbond_atom_site_label_A
_geom_hbond_site_symmetry_A
_geom_hbond_distance_DH
_geom_hbond_distance_HA
_geom_hbond_distance_DA
_geom_hbond_angle_DHA
N25 H25A O24 1_556 0.86(4) 2.24(4) 3.010(10) 150.(3)

loop_
_geom_torsion_atom_site_label_1
_geom_torsion_atom_site_label_2
_geom_torsion_atom_site_label_3
_geom_torsion_atom_site_label_4
_geom_torsion
C12 C11 C10 S1 -88.9(4)
C16 C11 C10 S1 88.9(4)
O2 S1 C10 C11 65.0(4)
C3 S1 C10 C11 174.0(2)
C16 C11 C12 C13 -0.9(5)
C10 C11 C12 C13 177.0(3)
C11 C12 C13 C14 0.2(6)
O2 S1 C3 C4 -72.4(3)
C10 S1 C3 C4 178.2(2)
C12 C11 C16 C15 0.8(5)
C10 C11 C16 C15 -177.0(3)
S1 C3 C4 C5 86.7(5)
S1 C3 C4 C9 -90.2(5)
C5 C4 C9 C8 -0.3(5)
C3 C4 C9 C8 176.6(4)
C9 C4 C5 C6 -0.2(5)
C3 C4 C5 C6 -177.1(4)
C8 C7 C6 C5 -1.4(6)
C4 C5 C6 C7 1.0(6)
C11 C16 C15 C14 -0.1(5)
C6 C7 C8 C9 0.9(7)
C4 C9 C8 C7 0.0(6)
C12 C13 C14 C15 0.6(6)
C16 C15 C14 C13 -0.6(6)
C21 C22 C17 C18 0.7(5)
C21 C22 C17 C23 -177.2(3)
O24 C23 C17 C18 -30.8(5)
N25 C23 C17 C18 150.0(3)
O24 C23 C17 C22 147.1(4)
N25 C23 C17 C22 -32.0(5)
C17 C22 C21 C20 -1.4(6)
C22 C21 C20 C19 -0.1(6)
C18 C19 C20 C21 2.0(6)
C26 C19 C20 C21 -177.7(4)
C20 C19 C18 C17 -2.7(5)
C26 C19 C18 C17 177.1(3)
C22 C17 C18 C19 1.3(5)
C23 C17 C18 C19 179.3(3)
